data_2212141
loop_
_publ_author_name
'Shen, Yu-Dong'
'Wang, Yu'
'Xiao, Zhi-Li'
'Lei, Hong-Tao'
'Sun, Yuan-Ming'

_publ_section_title
;
 (<i>Z</i>)-3-(2-Oxo-1,3-oxazolidin-3-ylcarbonyl)prop-2-enoic acid
;
_journal_coeditor_code DN2112
_journal_issue 2
_journal_name_full 'Acta Crystallographica Section E'
_journal_page_first o710
_journal_page_last o711
_journal_paper_doi 10.1107/S1600536807001377
_journal_volume 63
_journal_year 2007
_chemical_formula_iupac 'C7 H7 N O5'
_chemical_formula_moiety 'C7 H7 N O5'
_chemical_formula_sum 'C7 H7 N O5'
_chemical_formula_weight 185.14
_chemical_name_systematic
;
(Z)-4-(2-Oxo-1,3-oxazolidin-3-ylcarbonyl)prop-2-enoic acid
;
_space_group_IT_number 14
_symmetry_cell_setting monoclinic
_symmetry_space_group_name_Hall '-P 2ybc'
_symmetry_space_group_name_H-M 'P 1 21/c 1'
_atom_sites_solution_hydrogens geom
_atom_sites_solution_primary direct
_atom_sites_solution_secondary difmap
_audit_creation_method SHELXL-97
_cell_angle_alpha 90.00
_cell_angle_beta 91.128(3)
_cell_angle_gamma 90.00
_cell_formula_units_Z 4
_cell_length_a 8.4248(16)
_cell_length_b 5.0585(9)
_cell_length_c 18.060(3)
_cell_measurement_reflns_used 4303
_cell_measurement_temperature 173(2)
_cell_measurement_theta_max 27.07
_cell_measurement_theta_min 2.26
_cell_volume 769.5(2)
_computing_cell_refinement 'SAINT (Bruker, 2001)'
_computing_data_collection 'SMART (Bruker, 2001)'
_computing_data_reduction SAINT
_computing_molecular_graphics 'ORTEPIII (Burnett & Johnson, 1996) and ORTEP-3 for Windows (Farrugia, 1997)'
_computing_publication_material SHELXTL
_computing_structure_refinement SHELXTL
_computing_structure_solution 'SHELXTL (Siemens, 1994)'
_diffrn_ambient_temperature 173(2)
_diffrn_measured_fraction_theta_full 0.990
_diffrn_measured_fraction_theta_max 0.990
_diffrn_measurement_device_type 'Bruker SMART'
_diffrn_measurement_method '\f and \w'
_diffrn_radiation_monochromator graphite
_diffrn_radiation_source 'rotating-anode generator'
_diffrn_radiation_type MoK\a
_diffrn_radiation_wavelength 0.71073
_diffrn_reflns_av_R_equivalents 0.0228
_diffrn_reflns_av_sigmaI/netI 0.0284
_diffrn_reflns_limit_h_max 10
_diffrn_reflns_limit_h_min -7
_diffrn_reflns_limit_k_max 6
_diffrn_reflns_limit_k_min -5
_diffrn_reflns_limit_l_max 22
_diffrn_reflns_limit_l_min -23
_diffrn_reflns_number 4303
_diffrn_reflns_theta_full 27.07
_diffrn_reflns_theta_max 27.07
_diffrn_reflns_theta_min 2.26
_diffrn_standards_decay_% 0
_diffrn_standards_interval_count 0
_diffrn_standards_interval_time 0
_diffrn_standards_number 0
_exptl_absorpt_coefficient_mu 0.139
_exptl_absorpt_correction_T_max 0.953
_exptl_absorpt_correction_T_min 0.935
_exptl_absorpt_correction_type multi-scan
_exptl_absorpt_process_details '(SADABS; Bruker, 2001)'
_exptl_crystal_colour colorless
_exptl_crystal_density_diffrn 1.598
_exptl_crystal_density_method 'not measured'
_exptl_crystal_description block
_exptl_crystal_F_000 384
_exptl_crystal_size_max 0.48
_exptl_crystal_size_mid 0.46
_exptl_crystal_size_min 0.35
_refine_diff_density_max 0.297
_refine_diff_density_min -0.196
_refine_ls_extinction_method none
_refine_ls_goodness_of_fit_ref 1.079
_refine_ls_hydrogen_treatment constr
_refine_ls_matrix_type full
_refine_ls_number_parameters 119
_refine_ls_number_reflns 1679
_refine_ls_number_restraints 0
_refine_ls_restrained_S_all 1.079
_refine_ls_R_factor_all 0.0495
_refine_ls_R_factor_gt 0.0365
_refine_ls_shift/su_max 0.000
_refine_ls_shift/su_mean 0.000
_refine_ls_structure_factor_coef Fsqd
_refine_ls_weighting_details 'calc w=1/[\s^2^(Fo^2^)+(0.0618P)^2^+0.1606P] where P=(Fo^2^+2Fc^2^)/3'
_refine_ls_weighting_scheme calc
_refine_ls_wR_factor_gt 0.1005
_refine_ls_wR_factor_ref 0.1092
_reflns_number_gt 1325
_reflns_number_total 1679
_reflns_threshold_expression I>2\s(I)
_cod_data_source_file dn2112.cif
_cod_data_source_block I
_cod_depositor_comments
;
The following automatic conversions were performed:
'_symmetry_cell_setting' value 'Monoclinic' changed to 'monoclinic'
according to '/home/saulius/struct/CIF-dictionaries/cif_core.dic'
dictionary named 'cif_core.dic' version 2.4.1 from 2010-06-29.

Automatic conversion script
Id: cif_fix_enum 1527 2010-12-29 10:47:43Z saulius 

The following automatic conversions were performed:

'_symmetry_cell_setting' value 'Monoclinic' changed to 'monoclinic'
according to /home/saulius/struct/CIF-dictionaries/cif_core.dic
dictionary named 'cif_core.dic' version 2.4.1 from 2010-06-29.

Automatic conversion script
Id: cif_fix_values 1715 2011-07-08 13:25:40Z adriana 
;
_cod_original_sg_symbol_H-M 'P 21/c'
_cod_database_code 2212141
_cod_database_fobs_code 2212141

loop_
_symmetry_equiv_pos_as_xyz
'x, y, z'
'-x, y+1/2, -z+1/2'
'-x, -y, -z'
'x, -y-1/2, z-1/2'

loop_
_atom_site_type_symbol
_atom_site_label
_atom_site_fract_x
_atom_site_fract_y
_atom_site_fract_z
_atom_site_U_iso_or_equiv
_atom_site_adp_type
_atom_site_calc_flag
_atom_site_refinement_flags
_atom_site_occupancy
O O1 0.90111(13) 0.4439(2) 0.26552(6) 0.0274(3) Uani d . 1
O O2 0.98177(13) 0.3142(2) 0.37801(6) 0.0312(3) Uani d . 1
O O3 0.63174(13) -0.2561(2) 0.34184(6) 0.0328(3) Uani d . 1
O O4 0.65093(14) 0.3475(2) 0.55956(6) 0.0313(3) Uani d . 1
H H4 0.5764 0.4519 0.5589 0.047 Uiso calc R 1
O O5 0.56083(13) 0.2567(2) 0.44481(6) 0.0277(3) Uani d . 1
N N1 0.77961(14) 0.0962(2) 0.31313(6) 0.0212(3) Uani d . 1
C C1 0.7940(2) 0.3500(3) 0.20755(9) 0.0309(4) Uani d . 1
H H1A 0.8532 0.2883 0.1654 0.037 Uiso calc R 1
H H1B 0.7231 0.4903 0.1912 0.037 Uiso calc R 1
C C2 0.7015(2) 0.1261(3) 0.24105(9) 0.0323(4) Uani d . 1
H H2A 0.5904 0.1719 0.2459 0.039 Uiso calc R 1
H H2B 0.7098 -0.0339 0.2118 0.039 Uiso calc R 1
C C3 0.89582(17) 0.2859(3) 0.32499(8) 0.0224(3) Uani d . 1
C C4 0.73216(17) -0.0978(3) 0.36154(8) 0.0229(3) Uani d . 1
C C5 0.81197(18) -0.1235(3) 0.43577(9) 0.0251(3) Uani d . 1
H H5 0.8977 -0.2390 0.4394 0.030 Uiso calc R 1
C C6 0.77215(17) 0.0025(3) 0.49670(8) 0.0245(3) Uani d . 1
H H6 0.8226 -0.0437 0.5411 0.029 Uiso calc R 1
C C7 0.65092(17) 0.2137(3) 0.49747(8) 0.0222(3) Uani d . 1

loop_
_atom_site_aniso_label
_atom_site_aniso_U_11
_atom_site_aniso_U_22
_atom_site_aniso_U_33
_atom_site_aniso_U_12
_atom_site_aniso_U_13
_atom_site_aniso_U_23
O1 0.0306(6) 0.0239(5) 0.0278(6) -0.0050(5) 0.0022(4) 0.0024(4)
O2 0.0298(6) 0.0310(6) 0.0327(6) -0.0071(5) -0.0060(5) -0.0001(5)
O3 0.0299(6) 0.0322(6) 0.0362(7) -0.0111(5) -0.0010(5) 0.0022(5)
O4 0.0324(7) 0.0340(6) 0.0274(6) 0.0098(5) -0.0041(5) -0.0057(5)
O5 0.0284(6) 0.0296(6) 0.0249(6) 0.0068(5) -0.0026(4) 0.0009(5)
N1 0.0196(6) 0.0233(6) 0.0206(6) -0.0011(5) 0.0000(5) -0.0001(5)
C1 0.0350(9) 0.0310(8) 0.0264(8) -0.0021(7) -0.0035(7) 0.0039(7)
C2 0.0363(9) 0.0334(9) 0.0270(8) -0.0063(7) -0.0080(7) 0.0044(7)
C3 0.0209(7) 0.0203(7) 0.0261(8) 0.0011(6) 0.0027(6) -0.0014(6)
C4 0.0195(7) 0.0217(7) 0.0277(8) 0.0017(6) 0.0036(6) -0.0018(6)
C5 0.0215(7) 0.0243(7) 0.0295(8) 0.0034(6) 0.0011(6) 0.0039(6)
C6 0.0226(8) 0.0268(8) 0.0240(8) 0.0018(6) 0.0002(6) 0.0047(6)
C7 0.0216(8) 0.0226(7) 0.0226(7) -0.0019(6) 0.0027(6) 0.0033(6)

loop_
_atom_type_symbol
_atom_type_description
_atom_type_scat_dispersion_real
_atom_type_scat_dispersion_imag
_atom_type_scat_source
C C 0.0033 0.0016 'International Tables Vol C Tables 4.2.6.8 and 6.1.1.4'
H H 0.0000 0.0000 'International Tables Vol C Tables 4.2.6.8 and 6.1.1.4'
N N 0.0061 0.0033 'International Tables Vol C Tables 4.2.6.8 and 6.1.1.4'
O O 0.0106 0.0060 'International Tables Vol C Tables 4.2.6.8 and 6.1.1.4'

loop_
_geom_angle_atom_site_label_1
_geom_angle_atom_site_label_2
_geom_angle_atom_site_label_3
_geom_angle
C3 O1 C1 110.70(12)
C7 O4 H4 109.5
C4 N1 C3 127.46(12)
C4 N1 C2 120.64(12)
C3 N1 C2 111.86(12)
O1 C1 C2 106.01(12)
O1 C1 H1A 110.5
C2 C1 H1A 110.5
O1 C1 H1B 110.5
C2 C1 H1B 110.5
H1A C1 H1B 108.7
N1 C2 C1 102.04(12)
N1 C2 H2A 111.4
C1 C2 H2A 111.4
N1 C2 H2B 111.4
C1 C2 H2B 111.4
H2A C2 H2B 109.2
O2 C3 O1 122.69(14)
O2 C3 N1 128.41(14)
O1 C3 N1 108.90(12)
O3 C4 N1 119.54(14)
O3 C4 C5 120.32(14)
N1 C4 C5 120.01(13)
C6 C5 C4 126.05(14)
C6 C5 H5 117.0
C4 C5 H5 117.0
C5 C6 C7 122.93(14)
C5 C6 H6 118.5
C7 C6 H6 118.5
O5 C7 O4 124.26(14)
O5 C7 C6 122.60(13)
O4 C7 C6 113.14(12)

loop_
_geom_bond_atom_site_label_1
_geom_bond_atom_site_label_2
_geom_bond_distance
O1 C3 1.3404(18)
O1 C1 1.4486(19)
O2 C3 1.1976(18)
O3 C4 1.2130(18)
O4 C7 1.3099(18)
O4 H4 0.8200
O5 C7 1.2244(17)
N1 C4 1.3786(19)
N1 C3 1.3846(19)
N1 C2 1.4551(18)
C1 C2 1.509(2)
C1 H1A 0.9700
C1 H1B 0.9700
C2 H2A 0.9700
C2 H2B 0.9700
C4 C5 1.494(2)
C5 C6 1.321(2)
C5 H5 0.9300
C6 C7 1.478(2)
C6 H6 0.9300

loop_
_geom_hbond_atom_site_label_D
_geom_hbond_atom_site_label_H
_geom_hbond_atom_site_label_A
_geom_hbond_site_symmetry_A
_geom_hbond_distance_DH
_geom_hbond_distance_HA
_geom_hbond_distance_DA
_geom_hbond_angle_DHA
O4 H4 O5 3_666 0.82 1.87 2.6817(16) 168.1

loop_
_cod_related_entry_id
_cod_related_entry_database
_cod_related_entry_code
1 ChemSpider 30655155
